data_2226202
loop_
_publ_author_name
'Smith, Graham'
'Wermuth, Urs D.'

_publ_section_title
;
 4-Methylpyridinium 2-carboxy-4,5-dichlorobenzoate monohydrate
;
_journal_coeditor_code JJ2029
_journal_issue 6
_journal_name_full 'Acta Crystallographica Section E'
_journal_page_first o1254
_journal_paper_doi 10.1107/S1600536810015503
_journal_volume 66
_journal_year 2010
_chemical_formula_iupac 'C6 H8 N +, C8 H3 Cl2 O4 -, H2 O'
_chemical_formula_moiety 'C6 H8 N +, C8 H3 Cl2 O4 -, H2 O'
_chemical_formula_sum 'C14 H13 Cl2 N O5'
_chemical_formula_weight 346.15
_chemical_melting_point 445
_chemical_name_common '\g-picoline hydrogen 4,5-dichlorophthalate monohydrate'
_chemical_name_systematic
;
4-Methylpyridinium 2-carboxy-4,5-dichlorobenzoate monohydrate
;
_space_group_IT_number 14
_symmetry_cell_setting monoclinic
_symmetry_space_group_name_Hall '-P 2yn'
_symmetry_space_group_name_H-M 'P 1 21/n 1'
_atom_sites_solution_hydrogens geom'
_atom_sites_solution_primary direct
_atom_sites_solution_secondary difmap
_audit_creation_method SHELXL97
_cell_angle_alpha 90
_cell_angle_beta 90.054(6)
_cell_angle_gamma 90
_cell_formula_units_Z 4
_cell_length_a 3.8398(3)
_cell_length_b 29.5531(17)
_cell_length_c 12.9855(7)
_cell_measurement_reflns_used 4516
_cell_measurement_temperature 200
_cell_measurement_theta_max 28.73
_cell_measurement_theta_min 3.13
_cell_volume 1473.57(16)
_computing_cell_refinement '<i>CrysAlis Pro</i> (Oxford Diffraction, 2009)'
_computing_data_collection '<i>CrysAlis Pro</i> (Oxford Diffraction, 2009)'
_computing_data_reduction '<i>CrysAlis Pro</i> (Oxford Diffraction, 2009)'
_computing_molecular_graphics '<i>PLATON</i> (Spek, 2009)'
_computing_publication_material '<i>PLATON</i> (Spek, 2009)'
_computing_structure_refinement '<i>SHELXL97</i> (Sheldrick, 2008) within WinGX (Farrugia, 1999)'
_computing_structure_solution '<i>SIR92</i> (Altomare <i>et al.</i>,  1994)'
_diffrn_ambient_temperature 200
_diffrn_detector_area_resol_mean 16.08
_diffrn_measured_fraction_theta_full 0.989
_diffrn_measured_fraction_theta_max 0.989
_diffrn_measurement_device_type 'Oxford Diffraction Gemini-S CCD-detector diffractometer'
_diffrn_measurement_method '\w scans'
_diffrn_radiation_monochromator graphite
_diffrn_radiation_source 'Enhance (Mo) X-ray source'
_diffrn_radiation_type MoK\a
_diffrn_radiation_wavelength 0.71073
_diffrn_reflns_av_R_equivalents 0.0206
_diffrn_reflns_av_sigmaI/netI 0.0253
_diffrn_reflns_limit_h_max 4
_diffrn_reflns_limit_h_min -4
_diffrn_reflns_limit_k_max 31
_diffrn_reflns_limit_k_min -35
_diffrn_reflns_limit_l_max 15
_diffrn_reflns_limit_l_min -15
_diffrn_reflns_number 8898
_diffrn_reflns_reduction_process
;
;
_diffrn_reflns_theta_full 25.00
_diffrn_reflns_theta_max 25.00
_diffrn_reflns_theta_min 3.14
_diffrn_standards_number 0
_exptl_absorpt_coefficient_mu 0.463
_exptl_absorpt_correction_T_max 0.980
_exptl_absorpt_correction_T_min 0.930
_exptl_absorpt_correction_type multi-scan
_exptl_absorpt_process_details '(<i>SADABS</i>; Sheldrick, 1996)'
_exptl_crystal_colour colourless
_exptl_crystal_density_diffrn 1.560
_exptl_crystal_density_method 'not measured'
_exptl_crystal_description plate
_exptl_crystal_F_000 712
_exptl_crystal_size_max 0.300
_exptl_crystal_size_mid 0.200
_exptl_crystal_size_min 0.080
_refine_diff_density_max 0.239
_refine_diff_density_min -0.327
_refine_ls_extinction_method none
_refine_ls_goodness_of_fit_ref 1.292
_refine_ls_hydrogen_treatment mixed
_refine_ls_matrix_type full
_refine_ls_number_parameters 215
_refine_ls_number_reflns 2579
_refine_ls_number_restraints 0
_refine_ls_restrained_S_all 1.292
_refine_ls_R_factor_all 0.0568
_refine_ls_R_factor_gt 0.0446
_refine_ls_shift/su_max 0.000
_refine_ls_shift/su_mean 0.000
_refine_ls_structure_factor_coef Fsqd
_refine_ls_weighting_details 'calc w=1/[\s^2^(Fo^2^)+(0.0420P)^2^+1.7305P] where P=(Fo^2^+2Fc^2^)/3'
_refine_ls_weighting_scheme calc
_refine_ls_wR_factor_gt 0.1253
_refine_ls_wR_factor_ref 0.1288
_reflns_number_gt 2156
_reflns_number_total 2579
_reflns_threshold_expression I>2\s(I)
_cod_data_source_file jj2029.cif
_cod_data_source_block I
_cod_original_sg_symbol_H-M 'P 21/n'
_cod_database_code 2226202
_cod_database_fobs_code 2226202

loop_
_symmetry_equiv_pos_site_id
_symmetry_equiv_pos_as_xyz
1 x,y,z
2 1/2-x,1/2+y,1/2-z
3 -x,-y,-z
4 1/2+x,1/2-y,1/2+z

loop_
_atom_site_aniso_label
_atom_site_aniso_U_11
_atom_site_aniso_U_22
_atom_site_aniso_U_33
_atom_site_aniso_U_12
_atom_site_aniso_U_13
_atom_site_aniso_U_23
Cl4 0.0516(6) 0.0224(4) 0.0396(5) -0.0018(4) 0.0113(4) -0.0043(4)
Cl5 0.0483(5) 0.0316(5) 0.0318(5) -0.0034(4) 0.0108(4) 0.0091(4)
O11 0.074(2) 0.0310(15) 0.0363(16) -0.0029(13) 0.0195(14) -0.0095(12)
O12 0.084(2) 0.0225(14) 0.0406(16) 0.0024(13) 0.0133(15) 0.0012(12)
O21 0.083(2) 0.0280(15) 0.0403(17) -0.0001(14) 0.0222(15) 0.0098(12)
O22 0.0534(16) 0.0394(15) 0.0269(14) 0.0010(12) 0.0122(12) 0.0059(11)
C1 0.0232(17) 0.0233(17) 0.0234(17) 0.0009(13) -0.0027(13) 0.0001(13)
C2 0.0225(16) 0.0244(17) 0.0206(17) 0.0021(13) -0.0019(13) 0.0042(13)
C3 0.0273(17) 0.0264(18) 0.0209(16) 0.0014(13) 0.0039(13) -0.0017(13)
C4 0.0281(17) 0.0212(17) 0.0264(17) 0.0023(13) 0.0023(13) -0.0015(13)
C5 0.0268(17) 0.0249(17) 0.0240(17) 0.0002(13) 0.0028(13) 0.0057(14)
C6 0.0256(17) 0.0327(19) 0.0179(16) 0.0014(14) 0.0017(13) -0.0036(14)
C11 0.039(2) 0.0253(19) 0.034(2) 0.0018(15) 0.0015(16) -0.0026(15)
C21 0.0315(19) 0.032(2) 0.0237(18) -0.0023(14) 0.0016(14) 0.0051(15)
N1A 0.0374(18) 0.043(2) 0.043(2) 0.0010(14) -0.0022(15) -0.0190(16)
C2A 0.046(2) 0.029(2) 0.059(3) -0.0040(17) 0.001(2) 0.0014(19)
C3A 0.037(2) 0.040(2) 0.034(2) -0.0036(16) 0.0039(16) 0.0114(17)
C4A 0.0237(17) 0.038(2) 0.0228(17) -0.0011(14) -0.0019(13) -0.0018(15)
C5A 0.0339(19) 0.032(2) 0.034(2) -0.0021(15) -0.0002(16) 0.0050(16)
C6A 0.036(2) 0.050(2) 0.0248(19) -0.0044(17) 0.0016(15) 0.0032(17)
C41A 0.037(2) 0.059(3) 0.043(2) 0.0042(19) 0.0065(18) -0.013(2)
O1W 0.078(2) 0.0254(16) 0.0352(16) 0.0033(16) 0.0159(15) 0.0043(13)

loop_
_atom_site_type_symbol
_atom_site_label
_atom_site_fract_x
_atom_site_fract_y
_atom_site_fract_z
_atom_site_U_iso_or_equiv
_atom_site_thermal_displace_type
_atom_site_calc_flag
_atom_site_refinement_flags
_atom_site_occupancy
Cl Cl4 0.1942(3) -0.02601(3) 0.63754(7) 0.0379(3) Uani . . 1.000
Cl Cl5 -0.1079(2) 0.00515(3) 0.85706(7) 0.0372(3) Uani . . 1.000
O O11 0.0394(8) 0.17470(9) 0.8599(2) 0.0471(10) Uani . . 1.000
O O12 0.2068(8) 0.20432(9) 0.7127(2) 0.0490(10) Uani . . 1.000
O O21 0.4257(8) 0.18118(9) 0.5499(2) 0.0504(10) Uani . . 1.000
O O22 0.6118(7) 0.11959(9) 0.47323(19) 0.0399(9) Uani . . 1.000
C C1 0.1694(8) 0.12249(11) 0.7262(2) 0.0233(10) Uani . . 1.000
C C2 0.3066(8) 0.10876(11) 0.6304(2) 0.0225(10) Uani . . 1.000
C C3 0.3086(8) 0.06268(11) 0.6068(2) 0.0249(10) Uani . . 1.000
C C4 0.1817(8) 0.03024(11) 0.6731(3) 0.0252(10) Uani . . 1.000
C C5 0.0513(8) 0.04386(11) 0.7687(2) 0.0252(10) Uani . . 1.000
C C6 0.0428(8) 0.08917(11) 0.7929(2) 0.0254(10) Uani . . 1.000
C C11 0.1371(9) 0.17020(12) 0.7704(3) 0.0328(11) Uani . . 1.000
C C21 0.4622(9) 0.13795(12) 0.5446(3) 0.0291(11) Uani . . 1.000
N N1A 1.1032(8) 0.19332(11) 0.2708(3) 0.0411(11) Uani . . 1.000
C C2A 1.2276(11) 0.21031(13) 0.1826(3) 0.0447(14) Uani . . 1.000
C C3A 1.3735(9) 0.18251(13) 0.1103(3) 0.0370(12) Uani . . 1.000
C C4A 1.3940(8) 0.13645(12) 0.1288(2) 0.0282(10) Uani . . 1.000
C C5A 1.2671(9) 0.12034(12) 0.2211(3) 0.0333(11) Uani . . 1.000
C C6A 1.1180(9) 0.14896(14) 0.2913(3) 0.0369(11) Uani . . 1.000
C C41A 1.5391(10) 0.10520(15) 0.0494(3) 0.0463(14) Uani . . 1.000
O O1W 0.7863(9) 0.23983(11) 0.4193(2) 0.0462(10) Uani . . 1.000
H H3 0.39930 0.05350 0.54380 0.0300 Uiso calc R 1.000
H H6 -0.05070 0.09800 0.85580 0.0300 Uiso calc R 1.000
H H21 0.334(15) 0.191(2) 0.618(5) 0.100(19) Uiso . . 1.000
H H1A 1.012(12) 0.211(2) 0.315(4) 0.049(10) Uiso . . 1.000
H H2A 1.21470 0.24130 0.17040 0.0540 Uiso calc R 1.000
H H3A 1.45850 0.19450 0.04900 0.0450 Uiso calc R 1.000
H H5A 1.28280 0.08960 0.23580 0.0400 Uiso calc R 1.000
H H6A 1.02810 0.13770 0.35270 0.0440 Uiso calc R 1.000
H H41A 1.61710 0.12240 -0.00890 0.0560 Uiso calc R 1.000
H H42A 1.36170 0.08430 0.02790 0.0560 Uiso calc R 1.000
H H43A 1.73170 0.08870 0.07810 0.0560 Uiso calc R 1.000
H H11W 0.666(13) 0.2227(18) 0.449(4) 0.065(17) Uiso . . 1.000
H H12W 0.694(11) 0.2626(17) 0.405(3) 0.046(14) Uiso . . 1.000

loop_
_atom_type_symbol
_atom_type_description
_atom_type_scat_dispersion_real
_atom_type_scat_dispersion_imag
_atom_type_scat_source
C C 0.0033 0.0016 'International Tables Vol C Tables 4.2.6.8 and 6.1.1.4'
H H 0.0000 0.0000 'International Tables Vol C Tables 4.2.6.8 and 6.1.1.4'
N N 0.0061 0.0033 'International Tables Vol C Tables 4.2.6.8 and 6.1.1.4'
O O 0.0106 0.0060 'International Tables Vol C Tables 4.2.6.8 and 6.1.1.4'
Cl Cl 0.1484 0.1585 'International Tables Vol C Tables 4.2.6.8 and 6.1.1.4'

loop_
_geom_angle_atom_site_label_1
_geom_angle_atom_site_label_2
_geom_angle_atom_site_label_3
_geom_angle_site_symmetry_1
_geom_angle_site_symmetry_2
_geom_angle_site_symmetry_3
_geom_angle
_geom_angle_publ_flag
C21 O21 H21 . . . 112(3) no
H11W O1W H12W . . . 114(5) no
C2A N1A C6A . . . 121.5(4) no
C2A N1A H1A . . . 120(4) no
C6A N1A H1A . . . 119(4) no
C2 C1 C11 . . . 128.9(3) no
C6 C1 C11 . . . 112.9(3) no
C2 C1 C6 . . . 118.3(3) no
C1 C2 C21 . . . 128.8(3) no
C3 C2 C21 . . . 112.8(3) no
C1 C2 C3 . . . 118.4(3) no
C2 C3 C4 . . . 122.7(3) no
C3 C4 C5 . . . 118.8(3) no
Cl4 C4 C3 . . . 119.5(3) no
Cl4 C4 C5 . . . 121.7(3) no
Cl5 C5 C4 . . . 121.7(3) no
C4 C5 C6 . . . 119.4(3) no
Cl5 C5 C6 . . . 118.9(2) no
C1 C6 C5 . . . 122.4(3) no
O12 C11 C1 . . . 119.2(3) no
O11 C11 C1 . . . 118.7(3) no
O11 C11 O12 . . . 122.1(3) no
O21 C21 O22 . . . 122.3(3) no
O21 C21 C2 . . . 118.5(3) no
O22 C21 C2 . . . 119.2(3) no
C4 C3 H3 . . . 119.00 no
C2 C3 H3 . . . 119.00 no
C1 C6 H6 . . . 119.00 no
C5 C6 H6 . . . 119.00 no
N1A C2A C3A . . . 120.6(4) no
C2A C3A C4A . . . 119.7(3) no
C3A C4A C41A . . . 120.7(3) no
C3A C4A C5A . . . 118.1(3) no
C5A C4A C41A . . . 121.3(3) no
C4A C5A C6A . . . 120.9(3) no
N1A C6A C5A . . . 119.4(4) no
C3A C2A H2A . . . 120.00 no
N1A C2A H2A . . . 120.00 no
C2A C3A H3A . . . 120.00 no
C4A C3A H3A . . . 120.00 no
C6A C5A H5A . . . 120.00 no
C4A C5A H5A . . . 120.00 no
N1A C6A H6A . . . 120.00 no
C5A C6A H6A . . . 120.00 no
C4A C41A H42A . . . 109.00 no
C4A C41A H43A . . . 109.00 no
C4A C41A H41A . . . 110.00 no
H41A C41A H43A . . . 110.00 no
H42A C41A H43A . . . 109.00 no
H41A C41A H42A . . . 109.00 no

loop_
_geom_bond_atom_site_label_1
_geom_bond_atom_site_label_2
_geom_bond_site_symmetry_1
_geom_bond_site_symmetry_2
_geom_bond_distance
_geom_bond_publ_flag
Cl4 C4 . . 1.726(3) no
Cl5 C5 . . 1.732(3) no
O11 C11 . . 1.229(5) no
O12 C11 . . 1.285(5) no
O21 C21 . . 1.287(4) no
O22 C21 . . 1.218(5) no
O21 H21 . . 1.00(6) no
O1W H12W . . 0.78(5) no
O1W H11W . . 0.79(5) no
N1A C6A . . 1.339(5) no
N1A C2A . . 1.339(5) no
N1A H1A . . 0.85(5) no
C1 C11 . . 1.527(5) no
C1 C6 . . 1.399(4) no
C1 C2 . . 1.411(4) no
C2 C3 . . 1.396(5) no
C2 C21 . . 1.531(5) no
C3 C4 . . 1.378(5) no
C4 C5 . . 1.398(5) no
C5 C6 . . 1.376(5) no
C3 H3 . . 0.9300 no
C6 H6 . . 0.9300 no
C2A C3A . . 1.368(5) no
C3A C4A . . 1.385(5) no
C4A C5A . . 1.379(5) no
C4A C41A . . 1.493(5) no
C5A C6A . . 1.369(5) no
C2A H2A . . 0.9300 no
C3A H3A . . 0.9300 no
C5A H5A . . 0.9300 no
C6A H6A . . 0.9300 no
C41A H43A . . 0.9600 no
C41A H41A . . 0.9600 no
C41A H42A . . 0.9600 no

loop_
_geom_hbond_atom_site_label_D
_geom_hbond_atom_site_label_H
_geom_hbond_atom_site_label_A
_geom_hbond_site_symmetry_A
_geom_hbond_distance_DH
_geom_hbond_distance_HA
_geom_hbond_distance_DA
_geom_hbond_angle_DHA
_geom_hbond_publ_flag
N1A H1A O1W . 0.85(5) 1.82(5) 2.663(5) 170(5) yes
O1W H11W O21 . 0.79(5) 2.02(5) 2.793(4) 168(5) yes
O1W H12W O11 4_554 0.78(5) 2.03(5) 2.806(4) 170(4) yes
O21 H21 O12 . 1.00(6) 1.38(6) 2.376(4) 180(8) yes
C2A H2A O12 4_554 0.93 2.59 3.243(5) 128 no
C2A H2A O12 4_654 0.93 2.54 3.147(5) 123 no
C6A H6A O22 . 0.93 2.30 3.181(5) 158 no

loop_
_geom_torsion_atom_site_label_1
_geom_torsion_atom_site_label_2
_geom_torsion_atom_site_label_3
_geom_torsion_atom_site_label_4
_geom_torsion_site_symmetry_1
_geom_torsion_site_symmetry_2
_geom_torsion_site_symmetry_3
_geom_torsion_site_symmetry_4
_geom_torsion
_geom_torsion_publ_flag
C2A N1A C6A C5A . . . . 0.7(5) no
C6A N1A C2A C3A . . . . 0.2(6) no
C6 C1 C2 C21 . . . . -179.6(3) no
C11 C1 C2 C21 . . . . 0.3(5) no
C2 C1 C6 C5 . . . . 0.7(5) no
C11 C1 C6 C5 . . . . -179.1(3) no
C2 C1 C11 O11 . . . . -173.2(3) no
C2 C1 C11 O12 . . . . 8.0(5) no
C6 C1 C11 O11 . . . . 6.7(4) no
C11 C1 C2 C3 . . . . 180.0(3) no
C6 C1 C11 O12 . . . . -172.2(3) no
C6 C1 C2 C3 . . . . 0.1(4) no
C21 C2 C3 C4 . . . . 179.9(3) no
C1 C2 C21 O21 . . . . -11.1(5) no
C3 C2 C21 O21 . . . . 169.2(3) no
C3 C2 C21 O22 . . . . -9.8(4) no
C1 C2 C21 O22 . . . . 169.9(3) no
C1 C2 C3 C4 . . . . 0.1(5) no
C2 C3 C4 C5 . . . . -1.2(5) no
C2 C3 C4 Cl4 . . . . 180.0(3) no
C3 C4 C5 Cl5 . . . . -179.2(2) no
Cl4 C4 C5 Cl5 . . . . -0.4(4) no
Cl4 C4 C5 C6 . . . . -179.2(2) no
C3 C4 C5 C6 . . . . 2.0(5) no
C4 C5 C6 C1 . . . . -1.8(5) no
Cl5 C5 C6 C1 . . . . 179.4(2) no
N1A C2A C3A C4A . . . . -0.3(6) no
C2A C3A C4A C5A . . . . -0.5(5) no
C2A C3A C4A C41A . . . . 177.6(3) no
C41A C4A C5A C6A . . . . -176.6(3) no
C3A C4A C5A C6A . . . . 1.5(5) no
C4A C5A C6A N1A . . . . -1.6(5) no

loop_
_cod_related_entry_id
_cod_related_entry_database
_cod_related_entry_code
1 ChemSpider 30656090
